data_4507878
loop_
_publ_author_name
'Mehta, Saurabh'
'Waldo, Jesse P.'
'Neuenswander, Benjamin'
'Lushington, Gerald H.'
'Larock, Richard C.'

_publ_section_title
;
 Solution-Phase Parallel Synthesis of a Multisubstituted Cyclic Imidate
 Library
;
_journal_issue 5
_journal_name_full 'ACS Combinatorial Science'
_journal_page_first 247
_journal_paper_doi 10.1021/co3001605
_journal_volume 15
_journal_year 2013
_chemical_formula_sum 'C27 H27 N O4'
_chemical_formula_weight 429.50
_chemical_name_systematic
; 
 ? 
;
_space_group_IT_number 14
_symmetry_cell_setting monoclinic
_symmetry_space_group_name_Hall '-P 2ybc'
_symmetry_space_group_name_H-M 'P 1 21/c 1'
_atom_sites_solution_hydrogens geom
_atom_sites_solution_primary direct
_atom_sites_solution_secondary difmap
_audit_creation_method SHELXL-97
_cell_angle_alpha 90.00
_cell_angle_beta 98.377(5)
_cell_angle_gamma 90.00
_cell_formula_units_Z 4
_cell_length_a 9.037(3)
_cell_length_b 19.075(5)
_cell_length_c 13.320(4)
_cell_measurement_reflns_used 958
_cell_measurement_temperature 173(2)
_cell_measurement_theta_max 23.33
_cell_measurement_theta_min 2.77
_cell_volume 2271.6(12)
_computing_cell_refinement 'Bruker SAINT'
_computing_data_collection 'Bruker APEX2'
_computing_data_reduction 'Bruker SAINT'
_computing_molecular_graphics 'Bruker SHELXTL'
_computing_publication_material 'Bruker SHELXTL'
_computing_structure_refinement 'SHELXL-97 (Sheldrick, 2008)'
_computing_structure_solution 'SHELXS-97 (Sheldrick, 2008)'
_diffrn_ambient_temperature 173(2)
_diffrn_measured_fraction_theta_full 0.999
_diffrn_measured_fraction_theta_max 0.999
_diffrn_measurement_device_type 'Bruker APEX-II CCD'
_diffrn_measurement_method '\f and \w scans'
_diffrn_radiation_monochromator graphite
_diffrn_radiation_source 'fine-focus sealed tube'
_diffrn_radiation_type MoK\a
_diffrn_radiation_wavelength 0.71073
_diffrn_reflns_av_R_equivalents 0.0520
_diffrn_reflns_av_sigmaI/netI 0.0436
_diffrn_reflns_limit_h_max 10
_diffrn_reflns_limit_h_min -10
_diffrn_reflns_limit_k_max 21
_diffrn_reflns_limit_k_min -21
_diffrn_reflns_limit_l_max 14
_diffrn_reflns_limit_l_min -14
_diffrn_reflns_number 14509
_diffrn_reflns_theta_full 23.26
_diffrn_reflns_theta_max 23.26
_diffrn_reflns_theta_min 2.14
_exptl_absorpt_coefficient_mu 0.084
_exptl_absorpt_correction_T_max 0.9736
_exptl_absorpt_correction_T_min 0.9513
_exptl_absorpt_correction_type multi-scan
_exptl_crystal_colour colorless
_exptl_crystal_density_diffrn 1.256
_exptl_crystal_density_meas ?
_exptl_crystal_density_method 'not measured'
_exptl_crystal_description block
_exptl_crystal_F_000 912
_exptl_crystal_size_max 0.60
_exptl_crystal_size_mid 0.34
_exptl_crystal_size_min 0.32
_refine_diff_density_max 0.191
_refine_diff_density_min -0.232
_refine_diff_density_rms 0.049
_refine_ls_extinction_method none
_refine_ls_goodness_of_fit_ref 1.086
_refine_ls_hydrogen_treatment constr
_refine_ls_matrix_type full
_refine_ls_number_parameters 293
_refine_ls_number_reflns 3254
_refine_ls_number_restraints 0
_refine_ls_restrained_S_all 1.086
_refine_ls_R_factor_all 0.0741
_refine_ls_R_factor_gt 0.0488
_refine_ls_shift/su_max 0.004
_refine_ls_shift/su_mean 0.000
_refine_ls_structure_factor_coef Fsqd
_refine_ls_weighting_details 'calc w=1/[\s^2^(Fo^2^)+(0.0623P)^2^+0.7557P] where P=(Fo^2^+2Fc^2^)/3'
_refine_ls_weighting_scheme calc
_refine_ls_wR_factor_gt 0.1141
_refine_ls_wR_factor_ref 0.1278
_reflns_number_gt 2380
_reflns_number_total 3254
_reflns_threshold_expression >2sigma(I)
_cod_data_source_file co3001605_si_002.cif
_cod_data_source_block lar30
_cod_depositor_comments
;
The following automatic conversions were performed:

'_symmetry_cell_setting' value 'Monoclinic' changed to 'monoclinic'
according to /home/saulius/struct/CIF-dictionaries/cif_core.dic
dictionary named 'cif_core.dic' version 2.3.1 from 2005-06-27.

Automatic conversion script
Id: cif_fix_values 1891 2012-01-12 08:04:46Z andrius 

The following automatic conversions were performed:

'_exptl_crystal_density_meas' value 'none' was changed to '?' - the
value is perceived as not measured.

Automatic conversion script
Id: cif_fix_values 3008 2015-01-20 13:52:24Z robertas 
;
_cod_original_cell_volume 2271.6(11)
_cod_original_sg_symbol_H-M P2(1)/c
_cod_database_code 4507878

loop_
_symmetry_equiv_pos_as_xyz
'x, y, z'
'-x, y+1/2, -z+1/2'
'-x, -y, -z'
'x, -y-1/2, z-1/2'

loop_
_atom_site_label
_atom_site_type_symbol
_atom_site_fract_x
_atom_site_fract_y
_atom_site_fract_z
_atom_site_U_iso_or_equiv
_atom_site_adp_type
_atom_site_occupancy
_atom_site_symmetry_multiplicity
_atom_site_calc_flag
_atom_site_refinement_flags
C1 C 0.2433(3) 0.53295(14) 1.3148(2) 0.0359(7) Uani 1 1 d .
H1 H 0.3029 0.5738 1.3132 0.043 Uiso 1 1 calc R
C2 C 0.1127(3) 0.53591(16) 1.3580(2) 0.0413(8) Uani 1 1 d .
H2 H 0.0826 0.5789 1.3849 0.050 Uiso 1 1 calc R
C3 C 0.0267(3) 0.47687(16) 1.3623(2) 0.0393(7) Uani 1 1 d .
H3 H -0.0622 0.4788 1.3925 0.047 Uiso 1 1 calc R
C4 C 0.0703(3) 0.41487(15) 1.3223(2) 0.0355(7) Uani 1 1 d .
H4 H 0.0109 0.3740 1.3249 0.043 Uiso 1 1 calc R
C5 C 0.1995(3) 0.41144(15) 1.27830(19) 0.0327(7) Uani 1 1 d .
H5 H 0.2283 0.3683 1.2511 0.039 Uiso 1 1 calc R
C6 C 0.2876(3) 0.47084(14) 1.27371(17) 0.0258(6) Uani 1 1 d .
C7 C 0.4466(3) 0.44117(13) 1.15496(19) 0.0230(6) Uani 1 1 d .
C8 C 0.5852(3) 0.43764(13) 1.11076(18) 0.0240(6) Uani 1 1 d .
C9 C 0.7264(3) 0.46214(13) 1.1470(2) 0.0315(7) Uani 1 1 d .
H9 H 0.7477 0.4824 1.2127 0.038 Uiso 1 1 calc R
C10 C 0.8363(3) 0.45646(14) 1.0853(2) 0.0352(7) Uani 1 1 d .
H10 H 0.9351 0.4720 1.1089 0.042 Uiso 1 1 calc R
C11 C 0.8020(3) 0.42791(14) 0.9887(2) 0.0331(7) Uani 1 1 d .
H11 H 0.8773 0.4267 0.9458 0.040 Uiso 1 1 calc R
C12 C 0.6628(3) 0.40139(13) 0.9532(2) 0.0287(6) Uani 1 1 d .
H12 H 0.6422 0.3808 0.8877 0.034 Uiso 1 1 calc R
C13 C 0.5528(3) 0.40563(12) 1.01618(18) 0.0226(6) Uani 1 1 d .
C14 C 0.3949(3) 0.38609(12) 1.00180(18) 0.0232(6) Uani 1 1 d .
C15 C 0.3061(3) 0.35489(13) 0.92637(18) 0.0245(6) Uani 1 1 d .
C16 C 0.1387(3) 0.35115(14) 0.9203(2) 0.0314(7) Uani 1 1 d .
H16A H 0.0926 0.3730 0.8558 0.038 Uiso 1 1 calc R
H16B H 0.1085 0.3792 0.9765 0.038 Uiso 1 1 calc R
C17 C 0.0770(3) 0.27798(16) 0.9258(3) 0.0499(9) Uani 1 1 d .
H17A H -0.0336 0.2798 0.9111 0.060 Uiso 1 1 calc R
H17B H 0.1129 0.2486 0.8730 0.060 Uiso 1 1 calc R
C18 C 0.1221(4) 0.2447(2) 1.0273(3) 0.0846(14) Uani 1 1 d .
H18A H 0.2311 0.2398 1.0401 0.127 Uiso 1 1 calc R
H18B H 0.0756 0.1983 1.0281 0.127 Uiso 1 1 calc R
H18C H 0.0890 0.2742 1.0800 0.127 Uiso 1 1 calc R
C19 C 0.3776(3) 0.32382(13) 0.84241(18) 0.0251(6) Uani 1 1 d .
C20 C 0.4642(3) 0.26385(13) 0.86031(19) 0.0275(6) Uani 1 1 d .
H20 H 0.4717 0.2407 0.9240 0.033 Uiso 1 1 calc R
C21 C 0.5399(3) 0.23766(13) 0.78481(19) 0.0262(6) Uani 1 1 d .
C22 C 0.6416(3) 0.14242(15) 0.8882(2) 0.0424(8) Uani 1 1 d .
H22A H 0.6854 0.1737 0.9430 0.064 Uiso 1 1 calc R
H22B H 0.7067 0.1016 0.8854 0.064 Uiso 1 1 calc R
H22C H 0.5428 0.1268 0.9012 0.064 Uiso 1 1 calc R
C23 C 0.5320(3) 0.27265(13) 0.69229(18) 0.0246(6) Uani 1 1 d .
C24 C 0.7628(3) 0.24676(16) 0.6340(2) 0.0427(8) Uani 1 1 d .
H24A H 0.7995 0.2937 0.6546 0.064 Uiso 1 1 calc R
H24B H 0.8023 0.2328 0.5723 0.064 Uiso 1 1 calc R
H24C H 0.7961 0.2133 0.6884 0.064 Uiso 1 1 calc R
C25 C 0.4429(3) 0.33228(13) 0.67405(18) 0.0254(6) Uani 1 1 d .
C26 C 0.3574(3) 0.42605(15) 0.5619(2) 0.0397(7) Uani 1 1 d .
H26A H 0.2514 0.4162 0.5642 0.060 Uiso 1 1 calc R
H26B H 0.3693 0.4443 0.4948 0.060 Uiso 1 1 calc R
H26C H 0.3933 0.4609 0.6139 0.060 Uiso 1 1 calc R
C27 C 0.3644(3) 0.35696(14) 0.74844(18) 0.0275(6) Uani 1 1 d .
H27 H 0.3012 0.3967 0.7353 0.033 Uiso 1 1 calc R
N1 N 0.4277(2) 0.47018(11) 1.23790(15) 0.0277(5) Uani 1 1 d .
O1 O 0.33502(17) 0.41060(9) 1.08832(12) 0.0252(4) Uani 1 1 d .
O2 O 0.6270(2) 0.17881(9) 0.79419(13) 0.0357(5) Uani 1 1 d .
O3 O 0.6031(2) 0.24752(9) 0.61465(12) 0.0339(5) Uani 1 1 d .
O4 O 0.44204(19) 0.36285(9) 0.58087(12) 0.0321(5) Uani 1 1 d .

loop_
_atom_site_aniso_label
_atom_site_aniso_U_11
_atom_site_aniso_U_22
_atom_site_aniso_U_33
_atom_site_aniso_U_23
_atom_site_aniso_U_13
_atom_site_aniso_U_12
C1 0.0392(17) 0.0309(16) 0.0391(17) -0.0052(13) 0.0106(14) 0.0001(13)
C2 0.0398(18) 0.0445(19) 0.0423(18) -0.0138(14) 0.0148(15) 0.0065(15)
C3 0.0310(17) 0.056(2) 0.0330(17) -0.0052(15) 0.0107(13) 0.0015(15)
C4 0.0367(17) 0.0401(18) 0.0299(16) -0.0001(13) 0.0058(14) -0.0059(14)
C5 0.0395(17) 0.0347(16) 0.0250(15) -0.0043(13) 0.0085(13) 0.0027(14)
C6 0.0301(15) 0.0324(15) 0.0143(13) -0.0025(11) 0.0014(11) 0.0023(12)
C7 0.0231(14) 0.0228(14) 0.0220(14) 0.0013(11) -0.0008(12) 0.0021(11)
C8 0.0252(15) 0.0213(14) 0.0253(15) 0.0053(11) 0.0030(12) 0.0049(11)
C9 0.0308(16) 0.0289(16) 0.0348(16) 0.0012(12) 0.0052(13) 0.0042(12)
C10 0.0242(15) 0.0312(16) 0.0496(19) 0.0082(14) 0.0038(14) -0.0004(12)
C11 0.0248(16) 0.0343(17) 0.0424(18) 0.0111(14) 0.0124(13) 0.0080(13)
C12 0.0289(16) 0.0276(15) 0.0316(15) 0.0058(12) 0.0107(13) 0.0092(12)
C13 0.0239(14) 0.0213(14) 0.0234(14) 0.0060(11) 0.0060(11) 0.0064(11)
C14 0.0260(14) 0.0245(14) 0.0210(14) -0.0006(11) 0.0100(12) 0.0060(12)
C15 0.0270(15) 0.0272(15) 0.0198(14) 0.0013(12) 0.0049(12) 0.0086(12)
C16 0.0260(15) 0.0418(17) 0.0264(15) -0.0041(13) 0.0043(12) 0.0071(13)
C17 0.0347(18) 0.047(2) 0.071(2) -0.0088(17) 0.0182(17) -0.0008(15)
C18 0.040(2) 0.083(3) 0.131(4) 0.059(3) 0.013(2) 0.002(2)
C19 0.0243(14) 0.0277(15) 0.0234(15) -0.0030(11) 0.0043(11) 0.0015(12)
C20 0.0315(15) 0.0285(15) 0.0238(14) -0.0004(12) 0.0084(12) 0.0012(12)
C21 0.0292(15) 0.0239(15) 0.0268(15) -0.0024(12) 0.0083(12) 0.0034(12)
C22 0.061(2) 0.0355(17) 0.0332(17) 0.0064(14) 0.0137(15) 0.0169(15)
C23 0.0269(15) 0.0275(15) 0.0212(14) -0.0068(12) 0.0091(12) -0.0008(12)
C24 0.0423(19) 0.0483(19) 0.0417(18) 0.0012(15) 0.0202(15) 0.0053(15)
C25 0.0318(15) 0.0277(15) 0.0171(14) -0.0015(11) 0.0044(12) -0.0036(12)
C26 0.0522(19) 0.0400(18) 0.0268(16) 0.0039(13) 0.0052(14) 0.0103(15)
C27 0.0280(15) 0.0294(15) 0.0246(15) -0.0025(12) 0.0018(12) 0.0070(12)
N1 0.0300(13) 0.0308(12) 0.0227(12) -0.0037(10) 0.0052(10) 0.0031(10)
O1 0.0232(10) 0.0334(10) 0.0201(9) -0.0044(8) 0.0066(8) 0.0024(8)
O2 0.0521(12) 0.0279(11) 0.0306(11) 0.0031(8) 0.0177(9) 0.0150(9)
O3 0.0417(12) 0.0379(11) 0.0244(10) -0.0066(9) 0.0125(9) 0.0050(9)
O4 0.0420(12) 0.0355(11) 0.0193(10) 0.0003(8) 0.0058(8) 0.0064(9)

loop_
_atom_type_symbol
_atom_type_description
_atom_type_scat_dispersion_real
_atom_type_scat_dispersion_imag
_atom_type_scat_source
C C 0.0033 0.0016 'International Tables Vol C Tables 4.2.6.8 and 6.1.1.4'
H H 0.0000 0.0000 'International Tables Vol C Tables 4.2.6.8 and 6.1.1.4'
N N 0.0061 0.0033 'International Tables Vol C Tables 4.2.6.8 and 6.1.1.4'
O O 0.0106 0.0060 'International Tables Vol C Tables 4.2.6.8 and 6.1.1.4'

loop_
_geom_angle_atom_site_label_1
_geom_angle_atom_site_label_2
_geom_angle_atom_site_label_3
_geom_angle
C6 C1 C2 120.7(3)
C6 C1 H1 119.7
C2 C1 H1 119.7
C3 C2 C1 120.3(3)
C3 C2 H2 119.9
C1 C2 H2 119.9
C2 C3 C4 119.5(3)
C2 C3 H3 120.3
C4 C3 H3 120.3
C3 C4 C5 120.8(3)
C3 C4 H4 119.6
C5 C4 H4 119.6
C4 C5 C6 120.3(3)
C4 C5 H5 119.9
C6 C5 H5 119.9
C1 C6 C5 118.6(2)
C1 C6 N1 117.6(2)
C5 C6 N1 123.6(2)
N1 C7 O1 124.7(2)
N1 C7 C8 127.1(2)
O1 C7 C8 108.2(2)
C9 C8 C13 121.8(2)
C9 C8 C7 130.3(2)
C13 C8 C7 107.8(2)
C8 C9 C10 118.3(3)
C8 C9 H9 120.9
C10 C9 H9 120.9
C9 C10 C11 119.9(3)
C9 C10 H10 120.1
C11 C10 H10 120.1
C12 C11 C10 122.2(2)
C12 C11 H11 118.9
C10 C11 H11 118.9
C11 C12 C13 118.0(3)
C11 C12 H12 121.0
C13 C12 H12 121.0
C8 C13 C12 119.7(2)
C8 C13 C14 107.6(2)
C12 C13 C14 132.5(2)
C15 C14 O1 120.0(2)
C15 C14 C13 133.1(2)
O1 C14 C13 106.8(2)
C14 C15 C19 117.7(2)
C14 C15 C16 123.5(2)
C19 C15 C16 118.8(2)
C15 C16 C17 114.7(2)
C15 C16 H16A 108.6
C17 C16 H16A 108.6
C15 C16 H16B 108.6
C17 C16 H16B 108.6
H16A C16 H16B 107.6
C18 C17 C16 112.5(3)
C18 C17 H17A 109.1
C16 C17 H17A 109.1
C18 C17 H17B 109.1
C16 C17 H17B 109.1
H17A C17 H17B 107.8
C17 C18 H18A 109.5
C17 C18 H18B 109.5
H18A C18 H18B 109.5
C17 C18 H18C 109.5
H18A C18 H18C 109.5
H18B C18 H18C 109.5
C20 C19 C27 120.1(2)
C20 C19 C15 119.6(2)
C27 C19 C15 120.3(2)
C19 C20 C21 119.8(2)
C19 C20 H20 120.1
C21 C20 H20 120.1
O2 C21 C20 124.6(2)
O2 C21 C23 115.4(2)
C20 C21 C23 120.0(2)
O2 C22 H22A 109.5
O2 C22 H22B 109.5
H22A C22 H22B 109.5
O2 C22 H22C 109.5
H22A C22 H22C 109.5
H22B C22 H22C 109.5
O3 C23 C21 121.8(2)
O3 C23 C25 118.2(2)
C21 C23 C25 119.9(2)
O3 C24 H24A 109.5
O3 C24 H24B 109.5
H24A C24 H24B 109.5
O3 C24 H24C 109.5
H24A C24 H24C 109.5
H24B C24 H24C 109.5
O4 C25 C27 124.6(2)
O4 C25 C23 115.6(2)
C27 C25 C23 119.8(2)
O4 C26 H26A 109.5
O4 C26 H26B 109.5
H26A C26 H26B 109.5
O4 C26 H26C 109.5
H26A C26 H26C 109.5
H26B C26 H26C 109.5
C25 C27 C19 120.3(2)
C25 C27 H27 119.8
C19 C27 H27 119.8
C7 N1 C6 122.5(2)
C7 O1 C14 109.48(18)
C21 O2 C22 117.41(19)
C23 O3 C24 115.9(2)
C25 O4 C26 116.78(19)

loop_
_geom_bond_atom_site_label_1
_geom_bond_atom_site_label_2
_geom_bond_distance
C1 C6 1.388(4)
C1 C2 1.388(4)
C1 H1 0.9500
C2 C3 1.374(4)
C2 H2 0.9500
C3 C4 1.378(4)
C3 H3 0.9500
C4 C5 1.382(4)
C4 H4 0.9500
C5 C6 1.391(4)
C5 H5 0.9500
C6 N1 1.417(3)
C7 N1 1.269(3)
C7 O1 1.373(3)
C7 C8 1.461(3)
C8 C9 1.379(4)
C8 C13 1.392(3)
C9 C10 1.383(4)
C9 H9 0.9500
C10 C11 1.390(4)
C10 H10 0.9500
C11 C12 1.374(4)
C11 H11 0.9500
C12 C13 1.393(3)
C12 H12 0.9500
C13 C14 1.461(3)
C14 C15 1.331(3)
C14 O1 1.421(3)
C15 C19 1.493(3)
C15 C16 1.505(3)
C16 C17 1.509(4)
C16 H16A 0.9900
C16 H16B 0.9900
C17 C18 1.495(5)
C17 H17A 0.9900
C17 H17B 0.9900
C18 H18A 0.9800
C18 H18B 0.9800
C18 H18C 0.9800
C19 C20 1.387(3)
C19 C27 1.392(3)
C20 C21 1.389(3)
C20 H20 0.9500
C21 O2 1.366(3)
C21 C23 1.394(3)
C22 O2 1.421(3)
C22 H22A 0.9800
C22 H22B 0.9800
C22 H22C 0.9800
C23 O3 1.380(3)
C23 C25 1.394(4)
C24 O3 1.429(3)
C24 H24A 0.9800
C24 H24B 0.9800
C24 H24C 0.9800
C25 O4 1.370(3)
C25 C27 1.383(3)
C26 O4 1.431(3)
C26 H26A 0.9800
C26 H26B 0.9800
C26 H26C 0.9800
C27 H27 0.9500

loop_
_cod_related_entry_id
_cod_related_entry_database
_cod_related_entry_code
1 ChemSpider 30652556
